data_7151408
loop_
_publ_author_name
'Simonov, Yurii A.'
'Fonari, Marina S.'
'Zaworotko, Michael J.'
'Abourahma, Heba'
'Lipkowski, Janusz'
'Ganin, Edward V.'
'Yavolovskii, Arkadii A.'

_publ_section_title
;
 From 1D strands to extended molecular assemblies in the binary
 compounds of dithiooxamide and dithiobiurea with crown ethers
;
_journal_issue 16
_journal_name_full 'Organic &amp;  Biomolecular Chemistry'
_journal_page_first 2922
_journal_paper_doi 10.1039/b301379k
_journal_volume 1
_journal_year 2003
_chemical_formula_moiety 'C8 H16 O4 , C2 H6 N4 S2'
_chemical_formula_sum 'C10 H22 N4 O4 S2'
_chemical_formula_weight 326.44
_chemical_name_common
;1,4,7,10-tetraoxacyclododecane N,N'-(thiocarbamoyl)hydrazine
clathrate
;
_chemical_name_systematic
;
1,4,7,10-tetraoxacyclododecane
N,N'-(thiocarbamoyl)hydrazine clathrate
;
_space_group_IT_number 14
_symmetry_cell_setting monoclinic
_symmetry_space_group_name_Hall '-P 2ybc'
_symmetry_space_group_name_H-M 'P 1 21/c 1'
_atom_sites_solution_hydrogens geom
_atom_sites_solution_primary direct
_atom_sites_solution_secondary difmap
_audit_creation_method SHELXL-97
_cell_angle_alpha 90.00
_cell_angle_beta 90.00(3)
_cell_angle_gamma 90.00
_cell_formula_units_Z 8
_cell_length_a 18.475(4)
_cell_length_b 18.445(4)
_cell_length_c 9.443(2)
_cell_measurement_temperature 293(2)
_cell_volume 3217.9(12)
_computing_cell_refinement 'Denzo-SMN (Otwinowski & Minor, 1997)'
_computing_data_collection 'Collect (Nonius BV, 2001)'
_computing_data_reduction 'Denzo-SMN (Otwinowski & Minor, 1997)'
_computing_molecular_graphics 'ORTEP-III (Farrugia, 1997)'
_computing_publication_material 'SHELXS-97 (Sheldrick, 1997)'
_computing_structure_refinement 'SHELXL-97 (Sheldrick, 1997)'
_computing_structure_solution 'SHELXS-97 (Sheldrick, 1997)'
_diffrn_ambient_temperature 293(2)
_diffrn_measured_fraction_theta_full 0.998
_diffrn_measured_fraction_theta_max 0.998
_diffrn_measurement_device_type 'Nonius Kappa CCD'
_diffrn_measurement_method phi-scan
_diffrn_radiation_monochromator graphite
_diffrn_radiation_source 'fine-focus sealed tube'
_diffrn_radiation_type MoK\a
_diffrn_radiation_wavelength 0.71073
_diffrn_reflns_av_R_equivalents 0.0333
_diffrn_reflns_av_sigmaI/netI 0.0464
_diffrn_reflns_limit_h_max 25
_diffrn_reflns_limit_h_min -25
_diffrn_reflns_limit_k_max 0
_diffrn_reflns_limit_k_min -25
_diffrn_reflns_limit_l_max 13
_diffrn_reflns_limit_l_min -13
_diffrn_reflns_number 18662
_diffrn_reflns_theta_full 29.99
_diffrn_reflns_theta_max 29.99
_diffrn_reflns_theta_min 1.10
_exptl_absorpt_coefficient_mu 0.348
_exptl_absorpt_correction_type none
_exptl_crystal_colour colorless
_exptl_crystal_density_diffrn 1.348
_exptl_crystal_density_method 'not measured'
_exptl_crystal_description needle
_exptl_crystal_F_000 1392
_exptl_crystal_size_max 0.30
_exptl_crystal_size_mid 0.30
_exptl_crystal_size_min 0.30
_refine_diff_density_max 0.269
_refine_diff_density_min -0.297
_refine_diff_density_rms 0.058
_refine_ls_extinction_method none
_refine_ls_goodness_of_fit_ref 0.926
_refine_ls_hydrogen_treatment mixed
_refine_ls_matrix_type full
_refine_ls_number_parameters 404
_refine_ls_number_reflns 9354
_refine_ls_number_restraints 0
_refine_ls_restrained_S_all 0.926
_refine_ls_R_factor_all 0.0448
_refine_ls_R_factor_gt 0.0343
_refine_ls_shift/su_max 0.001
_refine_ls_shift/su_mean 0.000
_refine_ls_structure_factor_coef Fsqd
_refine_ls_weighting_details 'calc w=1/[\s^2^(Fo^2^)+(0.0531P)^2^+0.1156P] where P=(Fo^2^+2Fc^2^)/3'
_refine_ls_weighting_scheme calc
_refine_ls_wR_factor_gt 0.0790
_refine_ls_wR_factor_ref 0.0828
_reflns_number_gt 8171
_reflns_number_total 9354
_reflns_threshold_expression >2sigma(I)
_cod_data_source_file b301379k.txt
_cod_data_source_block compound_7
_cod_original_sg_symbol_H-M P21/c
_cod_database_code 7151408

loop_
_symmetry_equiv_pos_as_xyz
'x, y, z'
'-x, y+1/2, -z+1/2'
'-x, -y, -z'
'x, -y-1/2, z-1/2'

loop_
_atom_site_label
_atom_site_type_symbol
_atom_site_fract_x
_atom_site_fract_y
_atom_site_fract_z
_atom_site_U_iso_or_equiv
_atom_site_adp_type
_atom_site_occupancy
_atom_site_symmetry_multiplicity
_atom_site_calc_flag
_atom_site_refinement_flags
_atom_site_disorder_assembly
_atom_site_disorder_group
S11G S 0.41386(2) 0.69079(2) 0.72929(5) 0.02254(9) Uani 1 1 d . . .
S12G S 0.60086(2) 0.66803(2) 1.31237(4) 0.02019(9) Uani 1 1 d . . .
N11G N 0.40432(8) 0.62495(8) 0.97825(16) 0.0242(3) Uani 1 1 d . . .
H1N H 0.3624(11) 0.6079(11) 0.950(2) 0.041(6) Uiso 1 1 d . . .
H2N H 0.4205(10) 0.6137(10) 1.064(2) 0.031(5) Uiso 1 1 d . . .
C11G C 0.44183(8) 0.66808(8) 0.89441(16) 0.0174(3) Uani 1 1 d . . .
N12G N 0.50646(7) 0.69356(7) 0.94202(14) 0.0181(3) Uani 1 1 d . . .
H3N H 0.5288(9) 0.7297(10) 0.896(2) 0.025(5) Uiso 1 1 d . . .
C12G C 0.58094(8) 0.65864(8) 1.13786(16) 0.0166(3) Uani 1 1 d . . .
N13G N 0.52097(7) 0.69103(7) 1.08718(14) 0.0185(3) Uani 1 1 d . . .
H4N H 0.4946(10) 0.7211(10) 1.136(2) 0.029(5) Uiso 1 1 d . . .
N14G N 0.62151(8) 0.62019(8) 1.04994(15) 0.0243(3) Uani 1 1 d . . .
H5N H 0.6627(10) 0.6018(10) 1.082(2) 0.031(5) Uiso 1 1 d . . .
H6N H 0.6108(11) 0.6132(10) 0.957(2) 0.034(5) Uiso 1 1 d . . .
S1G S -0.07109(2) 0.68238(2) 0.81922(4) 0.02220(9) Uani 1 1 d . . .
S2G S 0.11498(2) 0.67738(2) 0.23102(4) 0.02232(9) Uani 1 1 d . . .
N1G N -0.08823(8) 0.62613(8) 0.56310(15) 0.0246(3) Uani 1 1 d . . .
H7N H -0.1315(11) 0.6101(11) 0.591(2) 0.037(6) Uiso 1 1 d . . .
H8N H -0.0763(10) 0.6215(10) 0.469(2) 0.035(6) Uiso 1 1 d . . .
C1G C -0.04757(8) 0.66516(8) 0.64885(17) 0.0174(3) Uani 1 1 d . . .
N2G N 0.01669(7) 0.69118(7) 0.59919(14) 0.0180(3) Uani 1 1 d . . .
H9N H 0.0408(9) 0.7268(10) 0.647(2) 0.032(5) Uiso 1 1 d . . .
C2G C 0.09134(8) 0.66061(8) 0.40101(16) 0.0165(3) Uani 1 1 d . . .
N3G N 0.03013(7) 0.69092(7) 0.45380(14) 0.0184(3) Uani 1 1 d . . .
H10N H 0.0052(10) 0.7251(11) 0.406(2) 0.038(6) Uiso 1 1 d . . .
N4G N 0.12957(8) 0.61770(8) 0.48478(16) 0.0224(3) Uani 1 1 d . . .
H11N H 0.1182(11) 0.6119(10) 0.567(2) 0.031(5) Uiso 1 1 d . . .
H12N H 0.1661(10) 0.6010(10) 0.454(2) 0.022(5) Uiso 1 1 d . . .
O1A O 0.42177(5) 0.56460(6) 1.25565(12) 0.0213(2) Uani 1 1 d . . .
C2A C 0.47038(8) 0.50577(9) 1.28301(18) 0.0239(3) Uani 1 1 d . . .
H2A1 H 0.5084 0.5223 1.3460 0.029 Uiso 1 1 calc R . .
H2A2 H 0.4928 0.4910 1.1948 0.029 Uiso 1 1 calc R . .
C3A C 0.43323(9) 0.44136(9) 1.34857(18) 0.0251(3) Uani 1 1 d . . .
H3A1 H 0.4681 0.4031 1.3657 0.030 Uiso 1 1 calc R . .
H3A2 H 0.4118 0.4550 1.4385 0.030 Uiso 1 1 calc R . .
O4A O 0.37845(6) 0.41630(6) 1.25474(12) 0.0204(2) Uani 1 1 d . . .
C5A C 0.33400(9) 0.36051(9) 1.3136(2) 0.0263(4) Uani 1 1 d . . .
H5A1 H 0.3324 0.3654 1.4159 0.032 Uiso 1 1 calc R . .
H5A2 H 0.3543 0.3134 1.2911 0.032 Uiso 1 1 calc R . .
C6A C 0.25874(9) 0.36618(9) 1.2541(2) 0.0275(4) Uani 1 1 d . . .
H6A1 H 0.2615 0.3737 1.1526 0.033 Uiso 1 1 calc R . .
H6A2 H 0.2331 0.3211 1.2708 0.033 Uiso 1 1 calc R . .
O7A O 0.21935(6) 0.42464(6) 1.31714(13) 0.0236(2) Uani 1 1 d . . .
C8A C 0.20147(8) 0.48436(9) 1.22612(19) 0.0255(3) Uani 1 1 d . . .
H8A1 H 0.1572 0.5067 1.2598 0.031 Uiso 1 1 calc R . .
H8A2 H 0.1924 0.4660 1.1315 0.031 Uiso 1 1 calc R . .
C9A C 0.25950(8) 0.54087(9) 1.21888(17) 0.0212(3) Uani 1 1 d . . .
H9A1 H 0.3042 0.5193 1.1851 0.025 Uiso 1 1 calc R . .
H9A2 H 0.2454 0.5788 1.1533 0.025 Uiso 1 1 calc R . .
O10A O 0.27033(6) 0.57108(6) 1.35757(12) 0.0213(2) Uani 1 1 d . . .
C11A C 0.32201(9) 0.62910(8) 1.35908(19) 0.0249(3) Uani 1 1 d . . .
H11C H 0.3098 0.6624 1.4350 0.030 Uiso 1 1 calc R . .
H11D H 0.3187 0.6555 1.2705 0.030 Uiso 1 1 calc R . .
C12A C 0.39856(4) 0.60362(4) 1.37896(9) 0.0244(3) Uani 1 1 d . . .
H12C H 0.4300 0.6449 1.3945 0.029 Uiso 1 1 calc R . .
H12D H 0.4014 0.5724 1.4614 0.029 Uiso 1 1 calc R . .
O1 O 0.11546(4) 0.57009(4) 0.78461(9) 0.0208(2) Uani 1 1 d R . .
C2 C 0.15198(4) 0.62316(4) 0.86949(9) 0.0256(4) Uani 1 1 d R . .
H2A H 0.1530 0.6074 0.9674 0.031 Uiso 1 1 calc R . .
H2B H 0.1261 0.6689 0.8650 0.031 Uiso 1 1 calc R . .
C3 C 0.22765(9) 0.63336(8) 0.8169(2) 0.0273(4) Uani 1 1 d . . .
H3A H 0.2270 0.6387 0.7147 0.033 Uiso 1 1 calc R . .
H3B H 0.2476 0.6775 0.8570 0.033 Uiso 1 1 calc R . .
O4 O 0.27289(6) 0.57318(6) 0.85433(13) 0.0242(2) Uani 1 1 d . . .
C5 C 0.29762(8) 0.52839(9) 0.74057(18) 0.0264(4) Uani 1 1 d . . .
H5A H 0.3443 0.5080 0.7658 0.032 Uiso 1 1 calc R . .
H5B H 0.3045 0.5583 0.6572 0.032 Uiso 1 1 calc R . .
C6 C 0.24680(8) 0.46766(9) 0.70463(17) 0.0227(3) Uani 1 1 d . . .
H6A H 0.2003 0.4872 0.6756 0.027 Uiso 1 1 calc R . .
H6B H 0.2663 0.4393 0.6270 0.027 Uiso 1 1 calc R . .
O7 O 0.23783(6) 0.42260(6) 0.82720(13) 0.0250(2) Uani 1 1 d . . .
C8 C 0.19291(10) 0.36084(9) 0.8036(2) 0.0309(4) Uani 1 1 d . . .
H8A H 0.2086 0.3218 0.8653 0.037 Uiso 1 1 calc R . .
H8B H 0.1989 0.3447 0.7066 0.037 Uiso 1 1 calc R . .
C9 C 0.11397(9) 0.37589(9) 0.83018(19) 0.0272(4) Uani 1 1 d . . .
H9A H 0.0870 0.3307 0.8299 0.033 Uiso 1 1 calc R . .
H9B H 0.1080 0.3984 0.9223 0.033 Uiso 1 1 calc R . .
O10 O 0.08656(6) 0.42312(6) 0.72201(12) 0.0236(2) Uani 1 1 d . . .
C11 C 0.03184(8) 0.47235(9) 0.76738(19) 0.0266(3) Uani 1 1 d . . .
H11E H -0.0049 0.4458 0.8191 0.032 Uiso 1 1 calc R . .
H11F H 0.0090 0.4938 0.6848 0.032 Uiso 1 1 calc R . .
C12 C 0.06097(9) 0.53192(9) 0.86022(18) 0.0253(3) Uani 1 1 d . . .
H12E H 0.0222 0.5648 0.8864 0.030 Uiso 1 1 calc R . .
H12F H 0.0812 0.5114 0.9462 0.030 Uiso 1 1 calc R . .

loop_
_atom_site_aniso_label
_atom_site_aniso_U_11
_atom_site_aniso_U_22
_atom_site_aniso_U_33
_atom_site_aniso_U_23
_atom_site_aniso_U_13
_atom_site_aniso_U_12
S11G 0.02275(19) 0.02916(19) 0.01572(18) 0.00542(15) -0.00584(16) -0.00592(15)
S12G 0.02277(19) 0.02462(18) 0.01317(17) -0.00063(14) -0.00382(15) 0.00337(15)
N11G 0.0230(7) 0.0322(7) 0.0175(7) 0.0068(6) -0.0045(6) -0.0085(6)
C11G 0.0197(7) 0.0197(7) 0.0130(7) -0.0009(5) -0.0008(6) 0.0016(6)
N12G 0.0178(6) 0.0240(7) 0.0124(6) 0.0032(5) -0.0036(5) -0.0015(5)
C12G 0.0166(7) 0.0181(6) 0.0150(7) 0.0018(5) -0.0005(6) -0.0033(6)
N13G 0.0188(6) 0.0254(7) 0.0113(6) -0.0024(5) -0.0019(5) 0.0031(5)
N14G 0.0244(7) 0.0338(8) 0.0146(7) -0.0018(6) -0.0026(6) 0.0107(6)
S1G 0.02394(19) 0.0283(2) 0.01439(18) -0.00339(15) 0.00613(16) -0.00607(15)
S2G 0.02485(19) 0.02721(19) 0.01491(18) 0.00399(15) 0.00668(16) 0.00723(16)
N1G 0.0242(7) 0.0334(8) 0.0161(7) -0.0062(6) 0.0055(6) -0.0099(6)
C1G 0.0201(7) 0.0164(7) 0.0156(7) 0.0001(5) 0.0016(6) 0.0016(6)
N2G 0.0177(6) 0.0245(6) 0.0118(6) -0.0014(5) 0.0024(5) -0.0029(5)
C2G 0.0160(7) 0.0187(7) 0.0148(7) -0.0017(5) 0.0027(6) -0.0018(6)
N3G 0.0188(6) 0.0249(7) 0.0115(6) 0.0022(5) 0.0026(5) 0.0022(5)
N4G 0.0196(7) 0.0333(8) 0.0142(7) 0.0033(6) 0.0038(6) 0.0077(6)
O1A 0.0203(5) 0.0266(5) 0.0169(6) 0.0017(4) 0.0022(4) -0.0010(4)
C2A 0.0172(7) 0.0308(8) 0.0236(8) -0.0011(7) -0.0007(6) 0.0021(6)
C3A 0.0256(7) 0.0287(8) 0.0211(8) 0.0012(6) -0.0090(7) 0.0041(7)
O4A 0.0196(5) 0.0254(5) 0.0161(6) -0.0012(4) -0.0006(4) -0.0006(4)
C5A 0.0286(8) 0.0213(8) 0.0289(9) 0.0011(7) 0.0032(7) -0.0006(6)
C6A 0.0270(8) 0.0239(8) 0.0317(10) -0.0074(7) 0.0039(7) -0.0036(6)
O7A 0.0229(5) 0.0239(6) 0.0242(6) -0.0030(5) 0.0067(5) -0.0026(4)
C8A 0.0187(7) 0.0298(8) 0.0278(9) -0.0026(7) -0.0023(7) 0.0008(6)
C9A 0.0196(7) 0.0253(7) 0.0186(7) 0.0011(6) 0.0000(6) 0.0029(6)
O10A 0.0217(5) 0.0234(6) 0.0186(6) -0.0011(4) 0.0017(5) -0.0024(4)
C11A 0.0292(8) 0.0185(7) 0.0269(9) -0.0011(6) 0.0033(7) -0.0026(6)
C12A 0.0237(8) 0.0283(8) 0.0213(8) -0.0037(6) 0.0013(6) -0.0054(7)
O1 0.0221(5) 0.0243(5) 0.0159(6) -0.0003(4) 0.0009(5) -0.0003(4)
C2 0.0309(9) 0.0238(8) 0.0221(9) -0.0052(7) -0.0035(7) 0.0035(7)
C3 0.0306(8) 0.0215(8) 0.0296(9) 0.0010(7) -0.0073(8) -0.0036(7)
O4 0.0240(6) 0.0271(6) 0.0215(6) 0.0005(5) -0.0050(5) -0.0012(5)
C5 0.0189(7) 0.0349(9) 0.0254(9) 0.0011(7) 0.0024(6) 0.0003(7)
C6 0.0217(7) 0.0280(8) 0.0184(8) -0.0023(6) -0.0004(6) 0.0031(6)
O7 0.0259(6) 0.0248(6) 0.0243(6) 0.0008(5) -0.0063(5) 0.0006(5)
C8 0.0397(10) 0.0188(7) 0.0340(11) -0.0021(7) -0.0060(8) 0.0025(7)
C9 0.0347(9) 0.0237(7) 0.0233(8) 0.0023(7) -0.0042(8) -0.0084(7)
O10 0.0254(5) 0.0280(6) 0.0174(6) -0.0030(4) -0.0002(5) -0.0032(5)
C11 0.0181(7) 0.0362(9) 0.0255(9) 0.0009(7) 0.0015(7) -0.0023(7)
C12 0.0252(7) 0.0293(8) 0.0215(8) 0.0006(7) 0.0063(7) 0.0025(7)

loop_
_atom_type_symbol
_atom_type_description
_atom_type_scat_dispersion_real
_atom_type_scat_dispersion_imag
_atom_type_scat_source
C C 0.0033 0.0016 'International Tables Vol C Tables 4.2.6.8 and 6.1.1.4'
H H 0.0000 0.0000 'International Tables Vol C Tables 4.2.6.8 and 6.1.1.4'
N N 0.0061 0.0033 'International Tables Vol C Tables 4.2.6.8 and 6.1.1.4'
O O 0.0106 0.0060 'International Tables Vol C Tables 4.2.6.8 and 6.1.1.4'
S S 0.1246 0.1234 'International Tables Vol C Tables 4.2.6.8 and 6.1.1.4'

loop_
_geom_angle_atom_site_label_1
_geom_angle_atom_site_label_2
_geom_angle_atom_site_label_3
_geom_angle
_geom_angle_site_symmetry_1
_geom_angle_site_symmetry_3
_geom_angle_publ_flag
C11G N11G H1N 120.0(14) . . ?
C11G N11G H2N 120.7(13) . . ?
H1N N11G H2N 119.3(18) . . ?
N11G C11G N12G 118.12(14) . . ?
N11G C11G S11G 122.75(12) . . ?
N12G C11G S11G 119.11(12) . . ?
C11G N12G N13G 118.77(13) . . ?
C11G N12G H3N 119.9(11) . . ?
N13G N12G H3N 114.5(12) . . ?
N14G C12G N13G 118.71(14) . . ?
N14G C12G S12G 122.71(12) . . ?
N13G C12G S12G 118.57(12) . . ?
C12G N13G N12G 121.42(14) . . ?
C12G N13G H4N 123.7(12) . . ?
N12G N13G H4N 113.0(12) . . ?
C12G N14G H5N 118.3(13) . . ?
C12G N14G H6N 123.9(13) . . ?
H5N N14G H6N 117.8(18) . . ?
C1G N1G H7N 120.7(13) . . ?
C1G N1G H8N 120.5(12) . . ?
H7N N1G H8N 117.9(17) . . ?
N1G C1G N2G 118.49(14) . . ?
N1G C1G S1G 122.59(12) . . ?
N2G C1G S1G 118.89(12) . . ?
C1G N2G N3G 119.48(13) . . ?
C1G N2G H9N 120.3(12) . . ?
N3G N2G H9N 114.0(13) . . ?
N4G C2G N3G 118.15(14) . . ?
N4G C2G S2G 122.59(12) . . ?
N3G C2G S2G 119.25(12) . . ?
C2G N3G N2G 120.76(13) . . ?
C2G N3G H10N 122.0(13) . . ?
N2G N3G H10N 113.5(13) . . ?
C2G N4G H11N 120.8(14) . . ?
C2G N4G H12N 117.8(14) . . ?
H11N N4G H12N 121.0(19) . . ?
C2A O1A C12A 114.91(11) . . ?
O1A C2A C3A 112.73(12) . . ?
O1A C2A H2A1 109.0 . . ?
C3A C2A H2A1 109.0 . . ?
O1A C2A H2A2 109.0 . . ?
C3A C2A H2A2 109.0 . . ?
H2A1 C2A H2A2 107.8 . . ?
O4A C3A C2A 108.95(13) . . ?
O4A C3A H3A1 109.9 . . ?
C2A C3A H3A1 109.9 . . ?
O4A C3A H3A2 109.9 . . ?
C2A C3A H3A2 109.9 . . ?
H3A1 C3A H3A2 108.3 . . ?
C3A O4A C5A 113.61(13) . . ?
O4A C5A C6A 109.63(13) . . ?
O4A C5A H5A1 109.7 . . ?
C6A C5A H5A1 109.7 . . ?
O4A C5A H5A2 109.7 . . ?
C6A C5A H5A2 109.7 . . ?
H5A1 C5A H5A2 108.2 . . ?
O7A C6A C5A 111.55(14) . . ?
O7A C6A H6A1 109.3 . . ?
C5A C6A H6A1 109.3 . . ?
O7A C6A H6A2 109.3 . . ?
C5A C6A H6A2 109.3 . . ?
H6A1 C6A H6A2 108.0 . . ?
C6A O7A C8A 116.51(13) . . ?
O7A C8A C9A 113.38(12) . . ?
O7A C8A H8A1 108.9 . . ?
C9A C8A H8A1 108.9 . . ?
O7A C8A H8A2 108.9 . . ?
C9A C8A H8A2 108.9 . . ?
H8A1 C8A H8A2 107.7 . . ?
O10A C9A C8A 109.15(13) . . ?
O10A C9A H9A1 109.9 . . ?
C8A C9A H9A1 109.9 . . ?
O10A C9A H9A2 109.9 . . ?
C8A C9A H9A2 109.9 . . ?
H9A1 C9A H9A2 108.3 . . ?
C11A O10A C9A 113.01(12) . . ?
O10A C11A C12A 113.23(12) . . ?
O10A C11A H11C 108.9 . . ?
C12A C11A H11C 108.9 . . ?
O10A C11A H11D 108.9 . . ?
C12A C11A H11D 108.9 . . ?
H11C C11A H11D 107.7 . . ?
O1A C12A C11A 109.69(10) . . ?
O1A C12A H12C 109.7 . . ?
C11A C12A H12C 109.7 . . ?
O1A C12A H12D 109.7 . . ?
C11A C12A H12D 109.7 . . ?
H12C C12A H12D 108.2 . . ?
C12 O1 C2 113.00(8) . . ?
O1 C2 C3 109.88(8) . . ?
O1 C2 H2A 109.7 . . ?
C3 C2 H2A 109.7 . . ?
O1 C2 H2B 109.7 . . ?
C3 C2 H2B 109.7 . . ?
H2A C2 H2B 108.2 . . ?
O4 C3 C2 111.44(12) . . ?
O4 C3 H3A 109.3 . . ?
C2 C3 H3A 109.3 . . ?
O4 C3 H3B 109.3 . . ?
C2 C3 H3B 109.3 . . ?
H3A C3 H3B 108.0 . . ?
C5 O4 C3 116.62(13) . . ?
O4 C5 C6 113.66(13) . . ?
O4 C5 H5A 108.8 . . ?
C6 C5 H5A 108.8 . . ?
O4 C5 H5B 108.8 . . ?
C6 C5 H5B 108.8 . . ?
H5A C5 H5B 107.7 . . ?
O7 C6 C5 108.80(13) . . ?
O7 C6 H6A 109.9 . . ?
C5 C6 H6A 109.9 . . ?
O7 C6 H6B 109.9 . . ?
C5 C6 H6B 109.9 . . ?
H6A C6 H6B 108.3 . . ?
C8 O7 C6 113.81(13) . . ?
O7 C8 C9 112.97(13) . . ?
O7 C8 H8A 109.0 . . ?
C9 C8 H8A 109.0 . . ?
O7 C8 H8B 109.0 . . ?
C9 C8 H8B 109.0 . . ?
H8A C8 H8B 107.8 . . ?
O10 C9 C8 109.58(14) . . ?
O10 C9 H9A 109.8 . . ?
C8 C9 H9A 109.8 . . ?
O10 C9 H9B 109.8 . . ?
C8 C9 H9B 109.8 . . ?
H9A C9 H9B 108.2 . . ?
C11 O10 C9 115.05(13) . . ?
O10 C11 C12 112.74(13) . . ?
O10 C11 H11E 109.0 . . ?
C12 C11 H11E 109.0 . . ?
O10 C11 H11F 109.0 . . ?
C12 C11 H11F 109.0 . . ?
H11E C11 H11F 107.8 . . ?
O1 C12 C11 108.81(13) . . ?
O1 C12 H12E 109.9 . . ?
C11 C12 H12E 109.9 . . ?
O1 C12 H12F 109.9 . . ?
C11 C12 H12F 109.9 . . ?
H12E C12 H12F 108.3 . . ?

loop_
_geom_bond_atom_site_label_1
_geom_bond_atom_site_label_2
_geom_bond_distance
_geom_bond_site_symmetry_2
_geom_bond_publ_flag
S11G C11G 1.6952(16) . ?
S12G C12G 1.6973(16) . ?
N11G C11G 1.319(2) . ?
N11G H1N 0.88(2) . ?
N11G H2N 0.89(2) . ?
C11G N12G 1.360(2) . ?
N12G N13G 1.3975(18) . ?
N12G H3N 0.898(18) . ?
C12G N14G 1.324(2) . ?
C12G N13G 1.3466(19) . ?
N13G H4N 0.871(19) . ?
N14G H5N 0.888(19) . ?
N14G H6N 0.91(2) . ?
S1G C1G 1.6965(16) . ?
S2G C2G 1.6921(16) . ?
N1G C1G 1.318(2) . ?
N1G H7N 0.89(2) . ?
N1G H8N 0.92(2) . ?
C1G N2G 1.3636(19) . ?
N2G N3G 1.3952(18) . ?
N2G H9N 0.915(19) . ?
C2G N4G 1.323(2) . ?
C2G N3G 1.3563(19) . ?
N3G H10N 0.90(2) . ?
N4G H11N 0.82(2) . ?
N4G H12N 0.797(19) . ?
O1A C2A 1.4319(18) . ?
O1A C12A 1.4346(14) . ?
C2A C3A 1.505(2) . ?
C2A H2A1 0.9700 . ?
C2A H2A2 0.9700 . ?
C3A O4A 1.4223(19) . ?
C3A H3A1 0.9700 . ?
C3A H3A2 0.9700 . ?
O4A C5A 1.4292(19) . ?
C5A C6A 1.503(2) . ?
C5A H5A1 0.9700 . ?
C5A H5A2 0.9700 . ?
C6A O7A 1.4307(19) . ?
C6A H6A1 0.9700 . ?
C6A H6A2 0.9700 . ?
O7A C8A 1.436(2) . ?
C8A C9A 1.497(2) . ?
C8A H8A1 0.9700 . ?
C8A H8A2 0.9700 . ?
C9A O10A 1.4372(19) . ?
C9A H9A1 0.9700 . ?
C9A H9A2 0.9700 . ?
O10A C11A 1.4343(18) . ?
C11A C12A 1.5022(18) . ?
C11A H11C 0.9700 . ?
C11A H11D 0.9700 . ?
C12A H12C 0.9700 . ?
C12A H12D 0.9700 . ?
O1 C12 1.4209(18) . ?
O1 C2 1.4338 . ?
C2 C3 1.4956(19) . ?
C2 H2A 0.9700 . ?
C2 H2B 0.9700 . ?
C3 O4 1.4339(19) . ?
C3 H3A 0.9700 . ?
C3 H3B 0.9700 . ?
O4 C5 1.430(2) . ?
C5 C6 1.500(2) . ?
C5 H5A 0.9700 . ?
C5 H5B 0.9700 . ?
C6 O7 1.4345(19) . ?
C6 H6A 0.9700 . ?
C6 H6B 0.9700 . ?
O7 C8 1.4269(19) . ?
C8 C9 1.506(2) . ?
C8 H8A 0.9700 . ?
C8 H8B 0.9700 . ?
C9 O10 1.435(2) . ?
C9 H9A 0.9700 . ?
C9 H9B 0.9700 . ?
O10 C11 1.4249(19) . ?
C11 C12 1.505(2) . ?
C11 H11E 0.9700 . ?
C11 H11F 0.9700 . ?
C12 H12E 0.9700 . ?
C12 H12F 0.9700 . ?

loop_
_geom_hbond_atom_site_label_D
_geom_hbond_atom_site_label_H
_geom_hbond_atom_site_label_A
_geom_hbond_distance_DH
_geom_hbond_distance_HA
_geom_hbond_distance_DA
_geom_hbond_angle_DHA
_geom_hbond_site_symmetry_A
N1G H7N O7A 0.89(2) 1.95(2) 2.8327(19) 170.6(19) 3_567
N1G H8N O10 0.92(2) 1.99(2) 2.8416(19) 152.9(17) 3_566
N2G H9N S2G 0.915(19) 2.372(18) 3.2749(15) 169.0(17) 4_576
N3G H10N S1G 0.90(2) 2.36(2) 3.2517(15) 169.8(18) 4_575
N4G H11N O1 0.82(2) 2.19(2) 2.9758(18) 161.4(18) .
N4G H12N O10A 0.797(19) 2.200(19) 2.991(2) 171.5(18) 1_554
N11G H1N O4 0.88(2) 1.99(2) 2.8597(19) 170(2) .
N11G H2N O1A 0.89(2) 2.02(2) 2.8644(19) 157.5(17) .
N12G H3N S12G 0.898(18) 2.440(18) 3.3255(15) 169.1(16) 4_575
N13G H4N S11G 0.871(19) 2.374(19) 3.2354(15) 169.7(17) 4_576
N14G H5N O7 0.888(19) 2.08(2) 2.9533(19) 169.7(17) 3_667
N14G H6N O4A 0.91(2) 2.08(2) 2.9548(19) 160.7(18) 3_667

loop_
_geom_torsion_atom_site_label_1
_geom_torsion_atom_site_label_2
_geom_torsion_atom_site_label_3
_geom_torsion_atom_site_label_4
_geom_torsion
_geom_torsion_site_symmetry_1
_geom_torsion_site_symmetry_2
_geom_torsion_site_symmetry_3
_geom_torsion_site_symmetry_4
_geom_torsion_publ_flag
O1 C2 C3 O4 -74.04(13) . . . . ?
C2 C3 O4 C5 112.00(15) . . . . ?
C3 O4 C5 C6 -88.43(17) . . . . ?
O4 C5 C6 O7 -59.69(17) . . . . ?
C5 C6 O7 C8 -177.32(12) . . . . ?
C6 O7 C8 C9 -88.77(18) . . . . ?
O7 C8 C9 O10 69.83(18) . . . . ?
C8 C9 O10 C11 -146.65(13) . . . . ?
C9 O10 C11 C12 71.77(17) . . . . ?
O10 C11 C12 O1 58.00(18) . . . . ?
C11 C12 O1 C2 -173.80(9) . . . . ?
C12 O1 C2 C3 151.22(12) . . . . ?
O1A C2A C3A O4A 59.88(17) . . . . ?
C2A C3A O4A C5A -173.04(12) . . . . ?
C3A O4A C5A C6A 148.24(13) . . . . ?
O4A C5A C6A O7A -76.00(17) . . . . ?
C5A C6A O7A C8A 113.06(15) . . . . ?
C6A O7A C8A C9A -87.52(17) . . . . ?
O7A C8A C9A O10A -61.76(17) . . . . ?
C8A C9A O10A C11A -176.32(12) . . . . ?
C9A O10A C11A C12A -87.93(15) . . . . ?
O10A C11A C12A O1A 68.55(15) . . . . ?
C11A C12A O1A C2A -146.02(11) . . . . ?
C12A O1A C2A C3A 73.55(15) . . . . ?
